data_7718896
loop_
_publ_author_name
'Mangundu, Patrick'
'Tanner, Kate E.'
'Bloomfield, Andrew'
'Barnard, Peter J.'
'White, Keith F.'
'Ho, Curtis C.'
'Yepuri, Nageshwar R.'
'Mole, Richard A.'
'Fuller, Rebecca O.'

_publ_section_title
;
 Trinuclear rare earth pyridyl-&#x3b2;-diketonate complexes: developing
 new methods towards finding lost toroidal spin states.
;
_journal_issue 26
_journal_name_full 'Dalton transactions (Cambridge, England : 2003)'
_journal_page_first 10455
_journal_page_last 10466
_journal_paper_doi 10.1039/d5dt01067e
_journal_volume 54
_journal_year 2025
_chemical_formula_moiety 'C90 H62 Dy2 N5 O11, 6[Cl-]'
_chemical_formula_sum 'C90 H62 Cl6 Dy2 N5 O11'
_chemical_formula_weight 1927.14
_space_group_crystal_system monoclinic
_space_group_IT_number 14
_space_group_name_Hall '-P 2yn'
_space_group_name_H-M_alt 'P 1 21/n 1'
_atom_sites_solution_hydrogens mixed
_atom_sites_solution_primary dual
_audit_creation_date 2025-03-12
_audit_creation_method
;
Olex2 1.5
(compiled 2023.08.24 svn.re1ec1418 for OlexSys, GUI svn.r6817)
;
_audit_update_record
;
2025-05-05 deposited with the CCDC.	2025-06-05 downloaded from the CCDC.
;
_cell_angle_alpha 90
_cell_angle_beta 100.700(3)
_cell_angle_gamma 90
_cell_formula_units_Z 4
_cell_length_a 9.9809(2)
_cell_length_b 33.1510(5)
_cell_length_c 26.2513(6)
_cell_measurement_reflns_used 12963
_cell_measurement_temperature 149.8(3)
_cell_measurement_theta_max 70.8120
_cell_measurement_theta_min 3.6800
_cell_volume 8534.9(3)
_computing_cell_refinement 'CrysAlisPro 1.171.43.90 (Rigaku OD, 2023)'
_computing_data_collection 'CrysAlisPro system (CCD 40.53 (release 29-04-2019))'
_computing_data_reduction 'CrysAlisPro 1.171.43.90 (Rigaku OD, 2023)'
_computing_molecular_graphics 'Olex2 1.5 (Dolomanov et al., 2009)'
_computing_publication_material 'Olex2 1.5 (Dolomanov et al., 2009)'
_computing_structure_refinement 'SHELXL 2018/3 (Sheldrick, 2015)'
_computing_structure_solution 'SHELXT  (Sheldrick, 2015)'
_diffrn_ambient_environment N~2~
_diffrn_ambient_temperature 149.8(3)
_diffrn_detector 'Hybrid Pixel Array Detector'
_diffrn_detector_area_resol_mean 10.0000
_diffrn_detector_type HyPix3000
_diffrn_measured_fraction_theta_full 0.951
_diffrn_measured_fraction_theta_max 0.925
_diffrn_measurement_details
;
List of Runs (angles in degrees, time in seconds):

  # Type    Start    End  Width  t~exp~   \w     \q     \k     \f   Frames
#--------------------------------------------------------------------------
  1  \w    -69.00 -35.00   0.50   26.55    --  -38.50 -42.00 -82.00   68
  2  \w    -40.00 -12.00   0.50   26.55    --  -38.50  42.00  70.00   56
  3  \w    -66.00 -41.00   0.50   26.55    --  -38.50 118.00 139.00   50
  4  \w   -102.00 -27.00   0.50   26.55    --  -38.50 158.00 -66.00  150
  5  \w    -41.00 -14.00   0.50   26.55    --  -38.50  80.00-107.00   54
  6  \w     58.00  83.00   0.50   26.55    --   42.60-158.00-100.00   50
  7  \w     61.00  86.00   0.50   26.55    --   42.60  42.00  70.00   50
  8  \w     31.00  56.00   0.50   26.55    --   42.60-118.00  53.00   50
  9  \w     67.00  92.00   0.50  106.20    --  100.00 -42.00 -82.00   50
 10  \w     87.00 145.00   0.50  106.20    --  100.00  42.00  70.00  116
 11  \w     38.00  86.00   0.50  106.20    --  100.00 -80.00 129.00   96
 12  \w     77.00 132.00   0.50  106.20    --  100.00 158.00 -66.00  110
 13  \w    109.00 134.00   0.50  106.20    --  100.00 118.00 139.00   50
 14  \w     50.00  80.00   0.50  106.20    --  100.00-118.00  53.00   60
 15  \w    107.00 162.00   0.50  106.20    --  100.00  80.00-107.00  110
 16  \w     34.00  94.00   0.50   26.55    --   42.60  54.00  90.00  120
 17  \w     57.00  90.00   0.50   26.55    --   42.60  32.00 120.00   66
 18  \w     43.00  81.00   0.50   26.55    --   42.60-138.00-180.00   76
 19  \w     35.00  94.00   0.50  106.20    --  100.00 -33.00  90.00  118
 20  \w    118.00 159.00   0.50  106.20    --  100.00 117.00 -30.00   82
 21  \w     84.00 109.00   0.50  106.20    --  100.00-117.00-180.00   50
 22  \w     82.00 155.00   0.50  106.20    --  100.00  59.00 -60.00  146
 23  \w     83.00 121.00   0.50  106.20    --  100.00 -77.00  30.00   76
 24  \w    112.00 137.00   0.50  106.20    --  100.00  96.00 -90.00   50
 25  \w    116.00 141.00   0.50  106.20    --  100.00  77.00 120.00   50
 26  \w    106.00 149.00   0.50  106.20    --  100.00  77.00-180.00   86
 27  \w    116.00 141.00   0.50  106.20    --  100.00 117.00 120.00   50
 28  \w    115.00 141.00   0.50  106.20    --  100.00  77.00  30.00   52
 29  \w    116.00 149.00   0.50  106.20    --  100.00  77.00   0.00   66
;
_diffrn_measurement_device 'four-circle diffractometer'
_diffrn_measurement_device_type 'SuperNova, Dual, Cu at home/near, HyPix3000'
_diffrn_measurement_method '\w scans'
_diffrn_orient_matrix_type 'CrysAlisPro convention (1999,Acta A55,543-557)'
_diffrn_orient_matrix_UB_11 0.1335790000
_diffrn_orient_matrix_UB_12 -0.0243571000
_diffrn_orient_matrix_UB_13 0.0070506000
_diffrn_orient_matrix_UB_21 -0.0023242000
_diffrn_orient_matrix_UB_22 0.0024999000
_diffrn_orient_matrix_UB_23 -0.0587640000
_diffrn_orient_matrix_UB_31 0.0826203000
_diffrn_orient_matrix_UB_32 0.0394969000
_diffrn_orient_matrix_UB_33 0.0080461000
_diffrn_radiation_monochromator mirror
_diffrn_radiation_probe x-ray
_diffrn_radiation_type 'Cu K\a'
_diffrn_radiation_wavelength 1.54184
_diffrn_reflns_av_R_equivalents 0.0390
_diffrn_reflns_av_unetI/netI 0.0468
_diffrn_reflns_Laue_measured_fraction_full 0.951
_diffrn_reflns_Laue_measured_fraction_max 0.925
_diffrn_reflns_limit_h_max 12
_diffrn_reflns_limit_h_min -11
_diffrn_reflns_limit_k_max 40
_diffrn_reflns_limit_k_min -32
_diffrn_reflns_limit_l_max 31
_diffrn_reflns_limit_l_min -31
_diffrn_reflns_number 37130
_diffrn_reflns_point_group_measured_fraction_full 0.951
_diffrn_reflns_point_group_measured_fraction_max 0.925
_diffrn_reflns_theta_full 67.684
_diffrn_reflns_theta_max 71.727
_diffrn_reflns_theta_min 3.169
_diffrn_source 'micro-focus sealed X-ray tube'
_diffrn_source_type 'SuperNova (Cu) X-ray Source'
_exptl_absorpt_coefficient_mu 11.491
_exptl_absorpt_correction_T_max 1.00000
_exptl_absorpt_correction_T_min 0.33934
_exptl_absorpt_correction_type multi-scan
_exptl_absorpt_process_details
;
CrysAlisPro 1.171.43.90 (Rigaku Oxford Diffraction, 2023)
Empirical absorption correction using spherical harmonics,
implemented in SCALE3 ABSPACK scaling algorithm.
;
_exptl_crystal_colour 'clear yellowish colourless'
_exptl_crystal_colour_lustre clear
_exptl_crystal_colour_modifier yellowish
_exptl_crystal_colour_primary colourless
_exptl_crystal_density_diffrn 1.500
_exptl_crystal_description irregular
_exptl_crystal_F_000 3836
_exptl_crystal_size_max 0.17
_exptl_crystal_size_mid 0.07
_exptl_crystal_size_min 0.05
_refine_diff_density_max 1.107
_refine_diff_density_min -0.606
_refine_diff_density_rms 0.099
_refine_ls_extinction_method none
_refine_ls_goodness_of_fit_ref 1.085
_refine_ls_hydrogen_treatment constr
_refine_ls_matrix_type full
_refine_ls_number_parameters 1002
_refine_ls_number_reflns 15465
_refine_ls_number_restraints 6
_refine_ls_restrained_S_all 1.085
_refine_ls_R_factor_all 0.0804
_refine_ls_R_factor_gt 0.0586
_refine_ls_shift/su_max 0.002
_refine_ls_shift/su_mean 0.000
_refine_ls_structure_factor_coef Fsqd
_refine_ls_weighting_details 'w=1/[\s^2^(Fo^2^)+(0.1062P)^2^+6.1007P] where P=(Fo^2^+2Fc^2^)/3'
_refine_ls_weighting_scheme calc
_refine_ls_wR_factor_gt 0.1677
_refine_ls_wR_factor_ref 0.1861
_reflns_Friedel_coverage 0.000
_reflns_number_gt 11116
_reflns_number_total 15465
_reflns_threshold_expression 'I > 2\s(I)'
_cod_data_source_file d5dt01067e2.cif
_cod_data_source_block complex_6
_cod_depositor_comments 'Adding full bibliography for 7718894--7718899.cif.'
_cod_database_code 7718896
_shelx_shelxl_version_number 2018/3
_chemical_oxdiff_formula Dy2C90N5O11H62Cl6
_chemical_oxdiff_usercomment 'yellow block'
_shelx_space_group_comment
;
The symmetry employed for this shelxl refinement is uniquely defined
by the following loop, which should always be used as a source of
symmetry information in preference to the above space-group names.
They are only intended as comments.
;
_shelx_estimated_absorpt_t_max 0.597
_shelx_estimated_absorpt_t_min 0.245
_olex2_refinement_description
;
1. Fixed Uiso
 At 1.2 times of:
  All C(H) groups, All C(H,H) groups, All N(H) groups
 At 1.5 times of:
  All O(H,H) groups
2. Shared sites
{C49, N5A}
{C95, N6}
3. Restrained distances
 C78-C46
 2.43 with sigma of 0.01
 C73-C47
 2.43 with sigma of 0.01
 C46-C48
 2.43 with sigma of 0.01
 C47-C50
 2.43 with sigma of 0.01
 C48-C78
 2.43 with sigma of 0.01
 C50-C73
 2.43 with sigma of 0.01
 C53B-C48A \\sim C46B-C48A
 with sigma of 0.02
4. Uiso/Uaniso restraints and constraints
Uanis(C49) = Uanis(N5A)
Uiso(C95) = Uiso(N6)
5. Others
 Sof(H73B)=Sof(C75A)=Sof(H75A)=Sof(C76A)=Sof(H76A)=Sof(C78A)=Sof(H78A)=
 Sof(C77A)=Sof(H77A)=Sof(N5A)=Sof(H5A)=Sof(C95)=Sof(H95)=1-FVAR(1)
 Sof(H74A)=Sof(H79A)=0.5*(1-FVAR(2))
 Sof(H73)=Sof(H78)=0.5*FVAR(2)
 Sof(H73A)=Sof(C48)=Sof(H48)=Sof(C46)=Sof(H46)=Sof(C47)=Sof(H47)=Sof(C50)=
 Sof(H50)=Sof(C49)=Sof(H49)=Sof(N6)=Sof(H6)=FVAR(1)
 Fixed Sof: C54B(0.5) H54B(0.5) C46A(0.5) H46A(0.5) C53B(0.5) H53B(0.5)
 C48A(0.5) H48A(0.5) C49B(0.5) H49B(0.5) C50B(0.5) H50B(0.5) C51B(0.5)
 H51B(0.5) C50A(0.5) H50A(0.5) C51A(0.5) H51A(0.5) C49A(0.5) H49A(0.5)
 C48B(0.5) H48B(0.5) C53A(0.5) H53A(0.5) C54A(0.5) H54A(0.5) C46B(0.5)
 H46B(0.5) C47A(0.5) C52B(0.5) C52A(0.5) C1A(0.5)
6.a Rotating group:
 O11(H11A,H11B)
6.b Aromatic/amide H refined with riding coordinates:
 C10(H10), C64(H64), C12(H12), C28(H28), C7(H7), C83(H83), C4(H4), C25(H25),
 C15(H15), C72(H72), C13(H13), C55(H55), C43(H43), C22(H22), C58(H58), C61(H61),
  C29(H29), C56(H56), C14(H14), C1(H1), C69(H69), C66(H66), C38(H38), C18(H18),
 C3(H3), C57(H57), C71(H71), C2(H2), C19(H19), C36(H36), C73A(H73A), C73A(H73B),
  C68(H68), C20(H20), C40(H40), C39(H39), C37(H37), C31(H31), C33(H33),
 C73(H73), C21(H21), C67(H67), C32(H32), C80A(H80A), C74A(H74A), C34(H34),
 C80(H80), C17(H17), C78(H78), C54B(H54B), C79(H79), C79A(H79A), C46A(H46A),
 C53B(H53B), C48A(H48A), C49B(H49B), C50B(H50B), C51B(H51B), C50A(H50A),
 C51A(H51A), C49A(H49A), C48B(H48B), C53A(H53A), C54A(H54A), C46B(H46B),
 C48(H48), C46(H46), C47(H47), C50(H50), C75A(H75A), C76A(H76A), C78A(H78A),
 C77A(H77A), C49(H49), N5A(H5A), C95(H95), N6(H6)
;
_smtbx_masks_special_details
;
A solvent mask was calculated and 426 electrons were 
found in a volume of 1616\%A^3^ in 1 void per unit cell. 
This is consistent with the presence of 
6[Cl-] per Formula Unit 
which account for 432 electrons 
per unit cell.
;
_smtbx_masks_void_probe_radius 1.2
_smtbx_masks_void_truncation_radius 1.2
_olex2_submission_special_instructions 'No special instructions were received'
_oxdiff_exptl_absorpt_empirical_details
;
Empirical correction (ABSPACK) includes:
- Absorption correction using spherical harmonics
- Frame scaling
;
_oxdiff_exptl_absorpt_empirical_full_max 2.669
_oxdiff_exptl_absorpt_empirical_full_min 0.577

loop_
_space_group_symop_operation_xyz
'x, y, z'
'-x+1/2, y+1/2, -z+1/2'
'-x, -y, -z'
'x-1/2, -y-1/2, z-1/2'

loop_
_atom_site_label
_atom_site_type_symbol
_atom_site_fract_x
_atom_site_fract_y
_atom_site_fract_z
_atom_site_U_iso_or_equiv
_atom_site_adp_type
_atom_site_occupancy
_atom_site_site_symmetry_order
_atom_site_calc_flag
_atom_site_refinement_flags_posn
_atom_site_refinement_flags_adp
_atom_site_refinement_flags_occupancy
_atom_site_disorder_assembly
_atom_site_disorder_group
Dy1 Dy 0.24671(3) 0.70677(2) 0.49109(2) 0.04756(12) Uani 1 1 d . . . . .
Dy2 Dy 0.37305(3) 0.79381(2) 0.57565(2) 0.04945(12) Uani 1 1 d . . . . .
O2 O 0.2847(4) 0.72757(12) 0.57771(15) 0.0505(9) Uani 1 1 d . . . . .
O8 O 0.0408(4) 0.69178(12) 0.51424(16) 0.0492(9) Uani 1 1 d . . . . .
O1 O 0.3212(4) 0.65255(11) 0.54488(15) 0.0495(9) Uani 1 1 d . . . . .
O7 O 0.1638(4) 0.65057(12) 0.44455(16) 0.0548(10) Uani 1 1 d . . . . .
O10 O 0.4412(4) 0.84368(12) 0.63430(17) 0.0574(10) Uani 1 1 d . . . . .
O6 O 0.1992(4) 0.77619(12) 0.50064(16) 0.0526(9) Uani 1 1 d . . . . .
O3 O 0.3906(4) 0.69506(14) 0.43461(18) 0.0612(11) Uani 1 1 d . . . . .
O4 O 0.4525(4) 0.74708(12) 0.51597(15) 0.0489(9) Uani 1 1 d . . . . .
O5 O 0.1908(4) 0.84070(12) 0.56446(16) 0.0556(10) Uani 1 1 d . . . . .
O9 O 0.5065(4) 0.76243(13) 0.64894(17) 0.0568(10) Uani 1 1 d . . . . .
O11 O 0.4160(6) 0.84183(15) 0.5120(2) 0.0780(14) Uani 1 1 d . . . . .
H11A H 0.420487 0.870508 0.514796 0.117 Uiso 1 1 d R U . . .
H11B H 0.432374 0.836127 0.477822 0.117 Uiso 1 1 d R U . . .
N1 N 0.2274(5) 0.77727(15) 0.64612(19) 0.0518(11) Uani 1 1 d . . . . .
N4 N -0.2519(5) 0.63779(15) 0.5255(2) 0.0558(12) Uani 1 1 d . . . . .
C11 C 0.3449(6) 0.52937(18) 0.5692(3) 0.0515(14) Uani 1 1 d . . . . .
N2 N 0.6304(6) 0.79561(16) 0.5713(2) 0.0622(14) Uani 1 1 d . . . . .
C65 C 0.0866(6) 0.50982(18) 0.4148(2) 0.0544(14) Uani 1 1 d . . . . .
C10 C 0.3350(6) 0.57152(17) 0.5619(2) 0.0493(13) Uani 1 1 d . . . . .
H10 H 0.336635 0.582212 0.528478 0.059 Uiso 1 1 calc R U . . .
N3 N 0.0940(6) 0.73864(16) 0.4142(2) 0.0583(13) Uani 1 1 d . . . . .
C64 C 0.0493(6) 0.54745(17) 0.4344(2) 0.0515(13) Uani 1 1 d . . . . .
H64 H -0.029564 0.548611 0.449734 0.062 Uiso 1 1 calc R U . . .
C8 C 0.3037(6) 0.64113(18) 0.5887(2) 0.0496(13) Uani 1 1 d . . . . .
C5 C 0.2134(6) 0.73749(18) 0.6568(2) 0.0499(13) Uani 1 1 d . . . . .
C63 C 0.1217(6) 0.58137(18) 0.4319(2) 0.0517(13) Uani 1 1 d . . . . .
C59 C -0.1413(6) 0.66007(17) 0.5432(2) 0.0500(13) Uani 1 1 d . . . . .
C26 C 0.5143(7) 0.69863(18) 0.4312(3) 0.0536(14) Uani 1 1 d . . . . .
C16 C 0.3467(7) 0.5133(2) 0.6196(3) 0.0621(16) Uani 1 1 d . . . . .
C23 C 0.6768(6) 0.77184(19) 0.5371(3) 0.0558(15) Uani 1 1 d . . . . .
C12 C 0.3482(6) 0.50240(18) 0.5280(3) 0.0555(15) Uani 1 1 d . . . . .
H12 H 0.349467 0.512762 0.494387 0.067 Uiso 1 1 calc R U . . .
C28 C 0.6992(6) 0.66781(18) 0.3887(3) 0.0548(14) Uani 1 1 d . . . . .
H28 H 0.767554 0.678696 0.415162 0.066 Uiso 1 1 calc R U . . .
C9 C 0.3232(6) 0.59756(18) 0.6014(2) 0.0504(13) Uani 1 1 d . . . . .
C24 C 0.5719(6) 0.74605(17) 0.5042(2) 0.0499(13) Uani 1 1 d . . . . .
C7 C 0.2621(6) 0.66842(18) 0.6256(2) 0.0510(13) Uani 1 1 d . . . . .
H7 H 0.237349 0.657748 0.656183 0.061 Uiso 1 1 calc R U . . .
C83 C 0.5542(7) 0.8143(2) 0.7123(3) 0.0634(17) Uani 1 1 d . . . . .
H83 H 0.595344 0.819519 0.747280 0.076 Uiso 1 1 calc R U . . .
C30 C 0.6366(7) 0.62875(18) 0.3101(3) 0.0582(15) Uani 1 1 d . . . . .
C4 C 0.1593(7) 0.7252(2) 0.6985(2) 0.0601(16) Uani 1 1 d . . . . .
H4 H 0.154164 0.697239 0.705970 0.072 Uiso 1 1 calc R U . . .
C70 C 0.2042(7) 0.5080(2) 0.3924(3) 0.0595(15) Uani 1 1 d . . . . .
C62 C 0.0909(6) 0.62097(17) 0.4545(2) 0.0492(13) Uani 1 1 d . . . . .
C25 C 0.6050(6) 0.72355(18) 0.4642(3) 0.0572(15) Uani 1 1 d . . . . .
H25 H 0.696139 0.725052 0.458536 0.069 Uiso 1 1 calc R U . . .
C60 C -0.0296(5) 0.65957(17) 0.5122(2) 0.0494(13) Uani 1 1 d . . . . .
C82 C 0.5583(7) 0.7740(2) 0.6931(3) 0.0608(16) Uani 1 1 d . . . . .
C15 C 0.3460(8) 0.4714(2) 0.6260(3) 0.0714(19) Uani 1 1 d . . . . .
H15 H 0.345291 0.460406 0.659372 0.086 Uiso 1 1 calc R U . . .
C27 C 0.5588(7) 0.67536(18) 0.3890(2) 0.0543(14) Uani 1 1 d . . . . .
C72 C 0.2431(7) 0.57903(19) 0.4091(3) 0.0581(15) Uani 1 1 d . . . . .
H72 H 0.296678 0.602549 0.407726 0.070 Uiso 1 1 calc R U . . .
C13 C 0.3495(7) 0.4616(2) 0.5356(3) 0.0646(17) Uani 1 1 d . . . . .
H13 H 0.352551 0.443849 0.507404 0.078 Uiso 1 1 calc R U . . .
C55 C -0.3564(6) 0.6407(2) 0.5518(3) 0.0653(17) Uani 1 1 d . . . . .
H55 H -0.436825 0.625573 0.539502 0.078 Uiso 1 1 calc R U . . .
C84 C 0.4934(6) 0.84587(19) 0.6824(3) 0.0579(15) Uani 1 1 d . . . . .
C43 C 0.0774(8) 0.8360(2) 0.4778(3) 0.072(2) Uani 1 1 d . . . . .
H43 H 0.024384 0.850692 0.450088 0.086 Uiso 1 1 calc R U . . .
C22 C 0.8138(6) 0.7698(2) 0.5357(3) 0.0627(16) Uani 1 1 d . . . . .
H22 H 0.844434 0.752510 0.511311 0.075 Uiso 1 1 calc R U . . .
C6 C 0.2574(6) 0.70951(18) 0.6179(2) 0.0510(13) Uani 1 1 d . . . . .
C58 C -0.1281(6) 0.6834(2) 0.5874(3) 0.0615(16) Uani 1 1 d . . . . .
H58 H -0.046181 0.697900 0.599459 0.074 Uiso 1 1 calc R U . . .
C61 C -0.0085(6) 0.62504(17) 0.4848(3) 0.0523(14) Uani 1 1 d . . . . .
H61 H -0.066303 0.602576 0.486951 0.063 Uiso 1 1 calc R U . . .
C29 C 0.7346(7) 0.64500(19) 0.3504(3) 0.0625(16) Uani 1 1 d . . . . .
H29 H 0.828429 0.639813 0.350858 0.075 Uiso 1 1 calc R U . . .
C56 C -0.3522(7) 0.6643(2) 0.5954(3) 0.0668(17) Uani 1 1 d . . . . .
H56 H -0.428721 0.665800 0.612052 0.080 Uiso 1 1 calc R U . . .
C14 C 0.3465(7) 0.4461(2) 0.5848(3) 0.071(2) Uani 1 1 d . . . . .
H14 H 0.344723 0.417720 0.589750 0.085 Uiso 1 1 calc R U . . .
C44 C 0.1100(7) 0.8554(2) 0.5265(3) 0.0630(16) Uani 1 1 d . . . . .
C1 C 0.1842(7) 0.8042(2) 0.6774(3) 0.0631(17) Uani 1 1 d . . . . .
H1 H 0.195631 0.832015 0.670799 0.076 Uiso 1 1 calc R U . . .
C69 C 0.2444(8) 0.4707(2) 0.3744(3) 0.075(2) Uani 1 1 d . . . . .
H69 H 0.324055 0.469071 0.359513 0.090 Uiso 1 1 calc R U . . .
C35 C 0.4962(7) 0.6369(2) 0.3101(3) 0.0626(16) Uani 1 1 d . . . . .
C66 C 0.0117(8) 0.4742(2) 0.4185(3) 0.0685(18) Uani 1 1 d . . . . .
H66 H -0.066781 0.474877 0.434190 0.082 Uiso 1 1 calc R U . . .
C38 C -0.0478(9) 0.7342(2) 0.3310(3) 0.079(2) Uani 1 1 d . . . . .
H38 H -0.087732 0.718115 0.302146 0.095 Uiso 1 1 calc R U . . .
C18 C 0.3287(8) 0.5819(2) 0.6520(3) 0.0651(16) Uani 1 1 d . . . . .
H18 H 0.323977 0.599711 0.679912 0.078 Uiso 1 1 calc R U . . .
C3 C 0.1119(8) 0.7534(2) 0.7299(3) 0.0717(19) Uani 1 1 d . . . . .
H3 H 0.072108 0.745110 0.758357 0.086 Uiso 1 1 calc R U . . .
C57 C -0.2359(7) 0.6857(2) 0.6141(3) 0.0675(18) Uani 1 1 d . . . . .
H57 H -0.229036 0.701543 0.644595 0.081 Uiso 1 1 calc R U . . .
C41 C 0.0580(7) 0.7773(2) 0.4173(3) 0.0600(16) Uani 1 1 d . . . . .
C81A C 0.4830(7) 0.8864(2) 0.7070(3) 0.0612(16) Uani 1 1 d . . . . .
C71 C 0.2815(7) 0.5438(2) 0.3897(3) 0.0639(16) Uani 1 1 d . . . . .
H71 H 0.360326 0.543023 0.374305 0.077 Uiso 1 1 calc R U . . .
C81 C 0.6237(7) 0.7429(2) 0.7309(3) 0.0665(17) Uani 1 1 d . . . . .
C2 C 0.1236(9) 0.7936(2) 0.7189(3) 0.0693(19) Uani 1 1 d . . . . .
H2 H 0.090946 0.813687 0.739313 0.083 Uiso 1 1 calc R U . . .
C19 C 0.7198(7) 0.8187(2) 0.6020(3) 0.078(2) Uani 1 1 d . . . . .
H19 H 0.686445 0.836789 0.624732 0.093 Uiso 1 1 calc R U . . .
C36 C 0.4635(7) 0.6593(2) 0.3511(3) 0.0627(16) Uani 1 1 d . . . . .
H36 H 0.370058 0.663560 0.352427 0.075 Uiso 1 1 calc R U . . .
C73A C 0.5223(9) 0.9299(3) 0.7796(4) 0.088(3) Uani 1 1 d . . . . .
H73A H 0.561904 0.934111 0.814991 0.105 Uiso 0.539(8) 1 calc R U P A 5
H73B H 0.561904 0.934111 0.814991 0.105 Uiso 0.461(8) 1 calc R U P A 6
C68 C 0.1707(9) 0.4374(2) 0.3782(3) 0.080(2) Uani 1 1 d . . . . .
H68 H 0.199378 0.412398 0.366127 0.096 Uiso 1 1 calc R U . . .
C20 C 0.8580(7) 0.8178(3) 0.6027(3) 0.080(2) Uani 1 1 d . . . . .
H20 H 0.918654 0.834324 0.625987 0.096 Uiso 1 1 calc R U . . .
C40 C -0.0283(11) 0.7954(2) 0.3769(3) 0.089(3) Uani 1 1 d . . . . .
H40 H -0.049969 0.823187 0.378860 0.106 Uiso 1 1 calc R U . . .
C42 C 0.1160(8) 0.79794(19) 0.4673(3) 0.0593(16) Uani 1 1 d . . . . .
C39 C -0.0830(11) 0.7737(3) 0.3337(3) 0.098(3) Uani 1 1 d . . . . .
H39 H -0.144574 0.785959 0.306164 0.118 Uiso 1 1 calc R U . . .
C37 C 0.0470(8) 0.7178(2) 0.3707(3) 0.0663(18) Uani 1 1 d . . . . .
H37 H 0.079635 0.691200 0.367090 0.080 Uiso 1 1 calc R U . . .
C31 C 0.6699(8) 0.6048(2) 0.2691(3) 0.0664(17) Uani 1 1 d . . . . .
H31 H 0.762651 0.598490 0.268912 0.080 Uiso 1 1 calc R U . . .
C33 C 0.4352(10) 0.5993(3) 0.2305(3) 0.098(3) Uani 1 1 d . . . . .
H33 H 0.367274 0.589632 0.203003 0.118 Uiso 1 1 calc R U . . .
C73 C 0.7735(10) 0.7231(3) 0.8078(4) 0.099(3) Uani 1 1 d D . . . .
H73 H 0.842472 0.729702 0.836662 0.119 Uiso 0.269(4) 1 calc R U P A 5
C21 C 0.9061(7) 0.7922(2) 0.5688(4) 0.075(2) Uani 1 1 d . . . . .
H21 H 1.000894 0.790244 0.568495 0.090 Uiso 1 1 calc R U . . .
C67 C 0.0525(9) 0.4386(2) 0.3996(4) 0.082(2) Uani 1 1 d . . . . .
H67 H 0.000444 0.414767 0.401009 0.098 Uiso 1 1 calc R U . . .
C32 C 0.5727(9) 0.5910(2) 0.2308(3) 0.078(2) Uani 1 1 d . . . . .
H32 H 0.597445 0.575354 0.203660 0.094 Uiso 1 1 calc R U . . .
C80A C 0.4126(11) 0.9173(2) 0.6785(3) 0.089(3) Uani 1 1 d . . . . .
H80A H 0.374000 0.912673 0.643140 0.107 Uiso 1 1 calc R U . . .
C74A C 0.4557(11) 0.9609(2) 0.7520(4) 0.088(3) Uani 1 1 d . . . . .
H74A H 0.449692 0.986432 0.767942 0.105 Uiso 0.231(4) 1 calc R U P A 5
C45 C 0.0417(10) 0.8945(2) 0.5356(3) 0.085(2) Uani 1 1 d . . . . .
C34 C 0.3985(9) 0.6212(3) 0.2695(4) 0.092(3) Uani 1 1 d . . . . .
H34 H 0.304542 0.625974 0.269330 0.110 Uiso 1 1 calc R U . . .
C80 C 0.5750(9) 0.7031(2) 0.7242(4) 0.080(2) Uani 1 1 d . . . . .
H80 H 0.507677 0.696297 0.694933 0.096 Uiso 1 1 calc R U . . .
C17 C 0.3409(9) 0.5412(2) 0.6608(3) 0.074(2) Uani 1 1 d . . . . .
H17 H 0.345627 0.531242 0.694987 0.089 Uiso 1 1 calc R U . . .
C78 C 0.7230(12) 0.6832(3) 0.8017(4) 0.107(3) Uani 1 1 d D . . . .
H78 H 0.757455 0.663138 0.826520 0.128 Uiso 0.269(4) 1 calc R U P A 4
C54B C 0.0351(18) 0.9063(5) 0.5868(6) 0.064(4) Uani 0.5 1 d . . P B 1
H54B H 0.075757 0.889580 0.614831 0.077 Uiso 0.5 1 calc R U P B 1
C79 C 0.6256(12) 0.6739(3) 0.7605(4) 0.109(3) Uani 1 1 d . . . . .
H79 H 0.591487 0.647162 0.756348 0.131 Uiso 1 1 calc R U . . .
C79A C 0.3964(13) 0.9551(2) 0.7002(4) 0.100(3) Uani 1 1 d . . . . .
H79A H 0.346720 0.976022 0.680309 0.120 Uiso 0.231(4) 1 calc R U P A 5
C46A C -0.0134(19) 0.9181(6) 0.4925(9) 0.072(5) Uani 0.5 1 d . . P B 2
H46A H -0.013890 0.909791 0.457841 0.086 Uiso 0.5 1 calc R U P B 2
C53B C -0.026(3) 0.9397(8) 0.5965(9) 0.089(8) Uani 0.5 1 d . . P B 1
H53B H -0.008516 0.949698 0.630977 0.107 Uiso 0.5 1 calc R U P B 1
C48A C -0.147(2) 0.9800(7) 0.4631(9) 0.107(6) Uiso 0.5 1 d . . P B 2
H48A H -0.157829 0.972048 0.427822 0.128 Uiso 0.5 1 calc R U P B 2
C49B C -0.296(3) 0.9989(7) 0.4794(10) 0.114(7) Uiso 0.5 1 d . . P B 1
H49B H -0.354635 1.012760 0.452366 0.137 Uiso 0.5 1 calc R U P B 1
C50B C -0.276(3) 1.0115(9) 0.5268(12) 0.134(8) Uiso 0.5 1 d . . P B 1
H50B H -0.331253 1.033430 0.533758 0.160 Uiso 0.5 1 calc R U P B 1
C51B C -0.184(3) 0.9968(7) 0.5684(10) 0.114(7) Uiso 0.5 1 d . . P B 1
H51B H -0.168167 1.009573 0.601345 0.137 Uiso 0.5 1 calc R U P B 1
C50A C -0.187(2) 1.0300(7) 0.5234(9) 0.108(6) Uiso 0.5 1 d . . P B 2
H50A H -0.235498 1.053150 0.531002 0.129 Uiso 0.5 1 calc R U P B 2
C51A C -0.100(2) 1.0135(7) 0.5626(10) 0.111(6) Uiso 0.5 1 d . . P B 2
H51A H -0.076027 1.027014 0.594931 0.134 Uiso 0.5 1 calc R U P B 2
C49A C -0.211(3) 1.0171(7) 0.4751(10) 0.110(6) Uiso 0.5 1 d . . P B 2
H49A H -0.268463 1.031809 0.448705 0.132 Uiso 0.5 1 calc R U P B 2
C48B C -0.228(2) 0.9639(6) 0.4698(9) 0.098(5) Uiso 0.5 1 d . . P B 1
H48B H -0.250109 0.950984 0.437056 0.118 Uiso 0.5 1 calc R U P B 1
C53A C 0.043(4) 0.9524(8) 0.5917(14) 0.117(12) Uani 0.5 1 d . . P B 2
H53A H 0.068307 0.963936 0.625217 0.140 Uiso 0.5 1 calc R U P B 2
C54A C 0.092(2) 0.9157(6) 0.5817(9) 0.082(7) Uiso 0.5 1 d . . P B 2
H54A H 0.163074 0.903904 0.606509 0.098 Uiso 0.5 1 calc R U P B 2
C46B C -0.0702(19) 0.9104(7) 0.5005(9) 0.071(5) Uani 0.5 1 d . . P B 1
H46B H -0.107552 0.894751 0.470942 0.085 Uiso 0.5 1 calc R U P B 1
C48 C 0.873(2) 0.6629(6) 0.8817(7) 0.134(8) Uiso 0.539(8) 1 d D . P A 3
H48 H 0.894400 0.645246 0.910587 0.160 Uiso 0.539(8) 1 calc R U P A 3
C46 C 0.8929(18) 0.7295(5) 0.8447(7) 0.110(6) Uiso 0.539(8) 1 d D . P A 3
H46 H 0.939168 0.754676 0.847184 0.132 Uiso 0.539(8) 1 calc R U P A 3
C47 C 0.943(2) 0.6963(6) 0.8790(8) 0.140(9) Uiso 0.539(8) 1 d D . P A 3
H47 H 1.030477 0.698660 0.900422 0.168 Uiso 0.539(8) 1 calc R U P A 3
C50 C 0.757(2) 0.6538(4) 0.8373(8) 0.130(8) Uiso 0.539(8) 1 d D . P A 3
H50 H 0.711196 0.628565 0.834534 0.156 Uiso 0.539(8) 1 calc R U P A 3
C75A C 0.4214(17) 0.9996(5) 0.7715(7) 0.071(4) Uiso 0.461(8) 1 d . . P A 4
H75A H 0.454810 1.005918 0.806864 0.085 Uiso 0.461(8) 1 calc R U P A 4
C76A C 0.344(2) 1.0268(6) 0.7417(8) 0.095(6) Uiso 0.461(8) 1 d . . P A 4
H76A H 0.332602 1.052426 0.756532 0.114 Uiso 0.461(8) 1 calc R U P A 4
C78A C 0.320(3) 0.9822(7) 0.6687(10) 0.112(7) Uiso 0.461(8) 1 d . . P A 4
H78A H 0.292309 0.976387 0.632844 0.135 Uiso 0.461(8) 1 calc R U P A 4
C77A C 0.279(2) 1.0201(7) 0.6892(10) 0.106(7) Uiso 0.461(8) 1 d . . P A 4
H77A H 0.215674 1.038401 0.669907 0.128 Uiso 0.461(8) 1 calc R U P A 4
C49 C 0.5339(6) 0.8934(2) 0.7583(3) 0.076(2) Uani 0.539(8) 1 d . . P A 5
H49 H 0.578125 0.872209 0.779232 0.091 Uiso 0.539(8) 1 calc R U P A 5
N5A N 0.5339(6) 0.8934(2) 0.7583(3) 0.076(2) Uani 0.461(8) 1 d . . P A 6
H5A H 0.574865 0.873773 0.777688 0.091 Uiso 0.461(8) 1 calc R U P A 6
C95 C 0.7231(8) 0.7531(2) 0.7717(3) 0.0784(18) Uiso 0.461(8) 1 d . . P A 5
H95 H 0.757355 0.779874 0.775657 0.094 Uiso 0.461(8) 1 calc R U P A 5
N6 N 0.7231(8) 0.7531(2) 0.7717(3) 0.0784(18) Uiso 0.539(8) 1 d . . P A 6
H6 H 0.754831 0.777901 0.775369 0.094 Uiso 0.539(8) 1 calc R U P A 6
C47A C -0.064(3) 0.9529(14) 0.5042(18) 0.139(15) Uani 0.5 1 d . . P B 2
C52B C -0.116(2) 0.9616(7) 0.5583(8) 0.084(6) Uani 0.5 1 d . . P B 1
C52A C -0.042(3) 0.9729(7) 0.5540(13) 0.104(8) Uani 0.5 1 d . . P B 2
C1A C -0.130(3) 0.9485(10) 0.5067(10) 0.098(10) Uani 0.5 1 d . . P B 1

loop_
_atom_site_aniso_label
_atom_site_aniso_U_11
_atom_site_aniso_U_22
_atom_site_aniso_U_33
_atom_site_aniso_U_23
_atom_site_aniso_U_13
_atom_site_aniso_U_12
Dy1 0.0434(2) 0.0526(2) 0.0468(2) -0.00340(14) 0.00847(15) -0.00725(14)
Dy2 0.0445(2) 0.05147(19) 0.0508(2) -0.00396(15) 0.00468(16) -0.00717(14)
O2 0.051(2) 0.055(2) 0.047(2) -0.0027(18) 0.0111(18) -0.0092(18)
O8 0.039(2) 0.054(2) 0.054(2) -0.0062(18) 0.0091(18) -0.0065(17)
O1 0.047(2) 0.054(2) 0.049(2) 0.0034(18) 0.0117(18) -0.0037(17)
O7 0.055(2) 0.058(2) 0.052(2) -0.0094(19) 0.013(2) -0.0085(19)
O10 0.057(2) 0.058(2) 0.057(2) -0.013(2) 0.011(2) -0.0069(19)
O6 0.045(2) 0.058(2) 0.051(2) -0.0032(19) -0.0011(18) 0.0012(18)
O3 0.048(2) 0.080(3) 0.062(3) -0.014(2) 0.026(2) -0.015(2)
O4 0.0366(19) 0.060(2) 0.051(2) -0.0046(18) 0.0102(17) -0.0066(17)
O5 0.053(2) 0.055(2) 0.055(2) -0.0028(19) 0.003(2) 0.0016(19)
O9 0.050(2) 0.062(2) 0.056(2) -0.009(2) 0.003(2) -0.0084(19)
O11 0.091(4) 0.068(3) 0.082(3) 0.018(3) 0.034(3) -0.003(3)
N1 0.047(3) 0.058(3) 0.048(3) -0.007(2) 0.005(2) -0.004(2)
N4 0.039(3) 0.056(3) 0.072(3) -0.003(3) 0.011(2) -0.002(2)
C11 0.038(3) 0.053(3) 0.063(4) 0.007(3) 0.009(3) -0.002(2)
N2 0.049(3) 0.068(3) 0.070(3) -0.012(3) 0.011(3) -0.011(2)
C65 0.050(3) 0.056(3) 0.054(3) 0.004(3) 0.001(3) -0.002(3)
C10 0.040(3) 0.056(3) 0.052(3) 0.006(3) 0.009(3) -0.008(2)
N3 0.057(3) 0.063(3) 0.052(3) -0.005(2) 0.004(2) -0.010(2)
C64 0.044(3) 0.057(3) 0.053(3) 0.000(3) 0.006(3) 0.000(3)
C8 0.043(3) 0.060(3) 0.046(3) 0.004(3) 0.008(3) -0.013(3)
C5 0.045(3) 0.058(3) 0.045(3) -0.005(3) 0.004(3) -0.009(3)
C63 0.045(3) 0.054(3) 0.054(3) 0.000(3) 0.005(3) -0.002(3)
C59 0.044(3) 0.053(3) 0.054(3) 0.003(3) 0.013(3) 0.000(2)
C26 0.053(3) 0.058(3) 0.055(3) 0.003(3) 0.023(3) -0.003(3)
C16 0.059(4) 0.068(4) 0.060(4) 0.015(3) 0.013(3) 0.003(3)
C23 0.042(3) 0.063(3) 0.061(4) -0.002(3) 0.006(3) -0.012(3)
C12 0.047(3) 0.052(3) 0.065(4) 0.004(3) 0.005(3) -0.004(3)
C28 0.050(3) 0.057(3) 0.058(4) -0.001(3) 0.010(3) 0.001(3)
C9 0.040(3) 0.057(3) 0.054(3) 0.001(3) 0.006(3) -0.006(2)
C24 0.045(3) 0.049(3) 0.056(3) 0.005(3) 0.009(3) -0.001(2)
C7 0.048(3) 0.061(3) 0.047(3) 0.000(3) 0.015(3) 0.000(3)
C83 0.057(4) 0.072(4) 0.056(4) -0.012(3) -0.003(3) -0.003(3)
C30 0.069(4) 0.052(3) 0.057(4) 0.009(3) 0.020(3) 0.001(3)
C4 0.068(4) 0.066(4) 0.048(3) -0.004(3) 0.018(3) -0.010(3)
C70 0.057(4) 0.065(4) 0.055(4) -0.002(3) 0.007(3) 0.006(3)
C62 0.041(3) 0.054(3) 0.051(3) -0.002(3) 0.006(3) -0.006(2)
C25 0.044(3) 0.057(3) 0.070(4) -0.003(3) 0.010(3) -0.009(3)
C60 0.033(3) 0.058(3) 0.053(3) 0.003(3) -0.003(2) -0.004(2)
C82 0.052(4) 0.068(4) 0.059(4) -0.004(3) 0.004(3) -0.003(3)
C15 0.074(5) 0.061(4) 0.080(5) 0.020(4) 0.016(4) 0.007(3)
C27 0.059(4) 0.060(3) 0.049(3) 0.001(3) 0.023(3) -0.003(3)
C72 0.055(4) 0.059(3) 0.060(4) -0.005(3) 0.011(3) -0.008(3)
C13 0.053(4) 0.066(4) 0.074(4) 0.003(3) 0.012(3) -0.001(3)
C55 0.042(3) 0.069(4) 0.085(5) -0.008(4) 0.014(3) -0.009(3)
C84 0.045(3) 0.064(3) 0.063(4) -0.012(3) 0.005(3) -0.006(3)
C43 0.092(5) 0.059(4) 0.058(4) 0.003(3) -0.004(4) 0.010(4)
C22 0.047(3) 0.070(4) 0.074(4) -0.004(3) 0.018(3) -0.007(3)
C6 0.045(3) 0.064(3) 0.044(3) -0.006(3) 0.010(3) -0.008(3)
C58 0.044(3) 0.070(4) 0.069(4) -0.010(3) 0.004(3) -0.008(3)
C61 0.039(3) 0.050(3) 0.066(4) -0.005(3) 0.005(3) -0.003(2)
C29 0.047(3) 0.063(3) 0.078(4) 0.005(3) 0.011(3) 0.004(3)
C56 0.054(4) 0.077(4) 0.073(4) -0.006(4) 0.023(3) -0.002(3)
C14 0.052(4) 0.058(4) 0.101(6) 0.013(4) 0.010(4) 0.003(3)
C44 0.063(4) 0.060(3) 0.065(4) 0.001(3) 0.009(3) 0.005(3)
C1 0.065(4) 0.061(3) 0.061(4) -0.013(3) 0.004(3) -0.005(3)
C69 0.072(5) 0.075(4) 0.076(5) -0.004(4) 0.009(4) 0.008(4)
C35 0.051(3) 0.075(4) 0.062(4) -0.003(3) 0.011(3) -0.001(3)
C66 0.069(4) 0.058(4) 0.077(5) 0.006(3) 0.012(4) -0.005(3)
C38 0.096(6) 0.081(5) 0.053(4) -0.005(4) -0.006(4) -0.015(4)
C18 0.073(4) 0.067(4) 0.056(4) 0.004(3) 0.015(3) 0.000(3)
C3 0.081(5) 0.082(5) 0.058(4) -0.010(4) 0.025(4) -0.013(4)
C57 0.053(4) 0.086(5) 0.068(4) -0.011(4) 0.023(3) -0.006(3)
C41 0.056(4) 0.065(4) 0.053(4) 0.002(3) -0.003(3) 0.000(3)
C81A 0.055(4) 0.063(4) 0.065(4) -0.013(3) 0.009(3) -0.007(3)
C71 0.056(4) 0.077(4) 0.060(4) -0.003(3) 0.016(3) 0.007(3)
C81 0.058(4) 0.078(4) 0.059(4) -0.008(3) 0.001(3) 0.007(3)
C2 0.080(5) 0.074(4) 0.054(4) -0.016(3) 0.013(4) -0.013(4)
C19 0.057(4) 0.095(5) 0.085(5) -0.036(4) 0.024(4) -0.018(4)
C36 0.045(3) 0.085(4) 0.061(4) -0.010(4) 0.018(3) -0.003(3)
C73A 0.072(5) 0.088(5) 0.097(6) -0.035(5) -0.002(5) -0.006(4)
C68 0.086(5) 0.063(4) 0.090(6) -0.005(4) 0.011(5) 0.003(4)
C20 0.050(4) 0.100(5) 0.087(5) -0.021(5) 0.007(4) -0.029(4)
C40 0.117(7) 0.075(5) 0.062(4) 0.000(4) -0.014(5) 0.005(4)
C42 0.069(4) 0.065(4) 0.044(3) 0.002(3) 0.011(3) -0.002(3)
C39 0.114(7) 0.104(6) 0.061(5) 0.004(4) -0.027(5) 0.003(6)
C37 0.066(4) 0.069(4) 0.061(4) -0.007(3) 0.004(3) -0.021(3)
C31 0.074(5) 0.065(4) 0.065(4) 0.004(3) 0.025(4) 0.006(3)
C33 0.089(6) 0.138(8) 0.070(5) -0.039(5) 0.021(5) -0.001(6)
C73 0.084(6) 0.126(8) 0.074(5) 0.015(5) -0.021(5) 0.006(6)
C21 0.042(3) 0.093(5) 0.092(6) -0.010(4) 0.019(4) -0.015(3)
C67 0.086(6) 0.058(4) 0.096(6) 0.003(4) 0.006(5) -0.004(4)
C32 0.095(6) 0.076(4) 0.069(5) -0.008(4) 0.029(5) 0.002(4)
C80A 0.130(8) 0.070(4) 0.067(5) -0.005(4) 0.017(5) -0.014(5)
C74A 0.122(7) 0.062(4) 0.082(5) -0.022(4) 0.028(5) -0.018(5)
C45 0.113(7) 0.080(5) 0.059(4) 0.007(4) 0.007(4) 0.036(5)
C34 0.065(5) 0.120(7) 0.089(6) -0.039(5) 0.009(4) 0.001(5)
C80 0.083(5) 0.075(5) 0.077(5) 0.001(4) 0.001(4) -0.004(4)
C17 0.096(6) 0.069(4) 0.058(4) 0.011(3) 0.014(4) 0.005(4)
C78 0.135(9) 0.089(6) 0.093(7) 0.023(5) 0.014(7) 0.032(6)
C54B 0.068(10) 0.066(9) 0.058(8) 0.012(7) 0.009(8) 0.025(8)
C79 0.135(9) 0.085(6) 0.096(7) 0.012(5) -0.012(7) 0.008(6)
C79A 0.162(10) 0.064(4) 0.079(6) 0.005(4) 0.040(6) 0.014(5)
C46A 0.071(13) 0.072(11) 0.078(11) 0.022(9) 0.027(10) 0.034(10)
C53B 0.12(2) 0.095(19) 0.049(8) -0.007(11) 0.012(12) 0.046(14)
C53A 0.18(4) 0.061(13) 0.107(19) -0.005(12) 0.02(2) 0.021(16)
C46B 0.057(11) 0.076(12) 0.087(13) 0.006(9) 0.035(9) 0.016(9)
C49 0.049(3) 0.080(4) 0.087(5) -0.027(4) -0.017(3) 0.007(3)
N5A 0.049(3) 0.080(4) 0.087(5) -0.027(4) -0.017(3) 0.007(3)
C47A 0.09(2) 0.13(2) 0.18(3) -0.01(2) -0.04(2) 0.04(2)
C52B 0.080(12) 0.098(14) 0.076(11) 0.010(11) 0.022(11) 0.043(12)
C52A 0.100(17) 0.082(13) 0.14(2) 0.014(13) 0.046(17) 0.016(13)
C1A 0.100(18) 0.12(2) 0.074(11) 0.005(11) 0.011(14) 0.092(19)

loop_
_atom_type_symbol
_atom_type_description
_atom_type_scat_dispersion_real
_atom_type_scat_dispersion_imag
_atom_type_scat_source
C C 0.0181 0.0091 'International Tables Vol C Tables 4.2.6.8 and 6.1.1.4'
H H 0.0000 0.0000 'International Tables Vol C Tables 4.2.6.8 and 6.1.1.4'
Cl Cl 0.3639 0.7018 'International Tables Vol C Tables 4.2.6.8 and 6.1.1.4'
Dy Dy -9.8046 9.8477 'International Tables Vol C Tables 4.2.6.8 and 6.1.1.4'
N N 0.0311 0.0180 'International Tables Vol C Tables 4.2.6.8 and 6.1.1.4'
O O 0.0492 0.0322 'International Tables Vol C Tables 4.2.6.8 and 6.1.1.4'

loop_
_exptl_crystal_face_index_h
_exptl_crystal_face_index_k
_exptl_crystal_face_index_l
_exptl_crystal_face_perp_dist
-1 0 0 0.0777
1 0 0 0.0777
0 -1 0 0.0357
0 1 0 0.0357
0 0 1 0.0237
0 0 -1 0.0237

loop_
_geom_angle_atom_site_label_1
_geom_angle_atom_site_label_2
_geom_angle_atom_site_label_3
_geom_angle
_geom_angle_site_symmetry_1
_geom_angle_site_symmetry_3
_geom_angle_publ_flag
O2 Dy1 O6 67.09(14) . . ?
O2 Dy1 O4 66.49(13) . . ?
O2 Dy1 N3 128.24(16) . . ?
O8 Dy1 O2 78.38(14) . . ?
O8 Dy1 O1 82.72(14) . . ?
O8 Dy1 O6 88.61(14) . . ?
O8 Dy1 O4 142.84(13) . . ?
O8 Dy1 N3 82.25(16) . . ?
O1 Dy1 O2 70.18(14) . . ?
O1 Dy1 O6 137.27(14) . . ?
O1 Dy1 O4 95.89(14) . . ?
O1 Dy1 N3 152.66(15) . . ?
O7 Dy1 O2 137.21(14) . . ?
O7 Dy1 O8 73.39(14) . . ?
O7 Dy1 O1 74.84(15) . . ?
O7 Dy1 O6 141.62(15) . . ?
O7 Dy1 O4 142.24(14) . . ?
O7 Dy1 N3 79.02(16) . . ?
O6 Dy1 O4 67.33(13) . . ?
O6 Dy1 N3 64.89(15) . . ?
O3 Dy1 O2 132.40(15) . . ?
O3 Dy1 O8 146.63(15) . . ?
O3 Dy1 O1 95.41(16) . . ?
O3 Dy1 O7 73.99(15) . . ?
O3 Dy1 O6 113.35(16) . . ?
O3 Dy1 O4 70.52(14) . . ?
O3 Dy1 N3 84.90(18) . . ?
O4 Dy1 N3 109.81(15) . . ?
O2 Dy2 O6 65.49(14) . . ?
O2 Dy2 O4 65.97(13) . . ?
O2 Dy2 O11 138.14(17) . . ?
O2 Dy2 N1 62.07(14) . . ?
O2 Dy2 N2 113.46(15) . . ?
O10 Dy2 O2 136.33(15) . . ?
O10 Dy2 O6 142.95(15) . . ?
O10 Dy2 O4 143.55(14) . . ?
O10 Dy2 O5 74.54(15) . . ?
O10 Dy2 O9 73.56(15) . . ?
O10 Dy2 O11 85.36(18) . . ?
O10 Dy2 N1 79.00(15) . . ?
O10 Dy2 N2 80.73(17) . . ?
O6 Dy2 N1 96.62(15) . . ?
O6 Dy2 N2 122.09(17) . . ?
O4 Dy2 O6 66.22(13) . . ?
O4 Dy2 N1 127.69(14) . . ?
O4 Dy2 N2 62.82(15) . . ?
O5 Dy2 O2 109.29(14) . . ?
O5 Dy2 O6 69.06(14) . . ?
O5 Dy2 O4 132.14(14) . . ?
O5 Dy2 O11 73.21(17) . . ?
O5 Dy2 N1 73.16(16) . . ?
O5 Dy2 N2 136.34(16) . . ?
O9 Dy2 O2 74.34(14) . . ?
O9 Dy2 O6 139.34(14) . . ?
O9 Dy2 O4 92.41(14) . . ?
O9 Dy2 O5 133.80(15) . . ?
O9 Dy2 O11 135.20(17) . . ?
O9 Dy2 N1 68.63(15) . . ?
O9 Dy2 N2 68.51(18) . . ?
O11 Dy2 O6 77.88(17) . . ?
O11 Dy2 O4 81.56(16) . . ?
O11 Dy2 N1 145.61(17) . . ?
O11 Dy2 N2 69.37(19) . . ?
N2 Dy2 N1 136.19(18) . . ?
Dy1 O2 Dy2 104.16(15) . . ?
C6 O2 Dy1 129.8(3) . . ?
C6 O2 Dy2 125.9(4) . . ?
C60 O8 Dy1 133.0(4) . . ?
C8 O1 Dy1 135.1(4) . . ?
C62 O7 Dy1 132.6(4) . . ?
C84 O10 Dy2 136.6(4) . . ?
Dy1 O6 Dy2 101.03(15) . . ?
C42 O6 Dy1 125.4(4) . . ?
C42 O6 Dy2 132.6(4) . . ?
C26 O3 Dy1 140.6(4) . . ?
Dy1 O4 Dy2 99.35(13) . . ?
C24 O4 Dy1 133.9(4) . . ?
C24 O4 Dy2 126.7(3) . . ?
C44 O5 Dy2 135.9(4) . . ?
C82 O9 Dy2 134.3(4) . . ?
Dy2 O11 H11A 128.3 . . ?
Dy2 O11 H11B 127.0 . . ?
H11A O11 H11B 104.7 . . ?
C5 N1 Dy2 116.1(4) . . ?
C1 N1 Dy2 125.4(4) . . ?
C1 N1 C5 117.6(6) . . ?
C59 N4 C55 116.6(6) . . ?
C10 C11 C16 119.0(6) . . ?
C12 C11 C10 122.3(6) . . ?
C12 C11 C16 118.6(6) . . ?
C23 N2 Dy2 119.0(4) . . ?
C19 N2 Dy2 123.1(5) . . ?
C19 N2 C23 117.9(6) . . ?
C70 C65 C64 118.8(6) . . ?
C70 C65 C66 119.2(6) . . ?
C66 C65 C64 122.0(6) . . ?
C11 C10 H10 118.8 . . ?
C9 C10 C11 122.3(6) . . ?
C9 C10 H10 118.8 . . ?
C41 N3 Dy1 118.8(4) . . ?
C41 N3 C37 119.3(6) . . ?
C37 N3 Dy1 121.9(5) . . ?
C65 C64 H64 118.8 . . ?
C63 C64 C65 122.4(6) . . ?
C63 C64 H64 118.8 . . ?
O1 C8 C9 117.7(5) . . ?
O1 C8 C7 122.3(5) . . ?
C7 C8 C9 120.0(5) . . ?
N1 C5 C4 121.6(6) . . ?
N1 C5 C6 113.8(5) . . ?
C4 C5 C6 124.5(6) . . ?
C64 C63 C62 124.2(5) . . ?
C64 C63 C72 118.2(5) . . ?
C72 C63 C62 117.4(5) . . ?
N4 C59 C60 117.1(5) . . ?
N4 C59 C58 123.0(6) . . ?
C58 C59 C60 119.9(5) . . ?
O3 C26 C25 122.8(6) . . ?
O3 C26 C27 115.9(6) . . ?
C25 C26 C27 121.3(6) . . ?
C11 C16 C17 117.8(6) . . ?
C15 C16 C11 118.9(7) . . ?
C15 C16 C17 123.2(7) . . ?
N2 C23 C24 115.5(5) . . ?
N2 C23 C22 121.1(6) . . ?
C22 C23 C24 123.2(6) . . ?
C11 C12 H12 119.4 . . ?
C13 C12 C11 121.2(7) . . ?
C13 C12 H12 119.4 . . ?
C27 C28 H28 120.2 . . ?
C29 C28 H28 120.2 . . ?
C29 C28 C27 119.6(6) . . ?
C10 C9 C8 117.9(5) . . ?
C10 C9 C18 118.9(6) . . ?
C18 C9 C8 123.2(6) . . ?
O4 C24 C23 115.2(5) . . ?
O4 C24 C25 124.1(5) . . ?
C25 C24 C23 120.6(5) . . ?
C8 C7 H7 119.1 . . ?
C6 C7 C8 121.8(6) . . ?
C6 C7 H7 119.1 . . ?
C82 C83 H83 118.4 . . ?
C84 C83 H83 118.4 . . ?
C84 C83 C82 123.1(6) . . ?
C29 C30 C35 118.2(6) . . ?
C29 C30 C31 123.6(7) . . ?
C31 C30 C35 118.2(7) . . ?
C5 C4 H4 119.9 . . ?
C5 C4 C3 120.1(6) . . ?
C3 C4 H4 119.9 . . ?
C65 C70 C69 119.2(6) . . ?
C65 C70 C71 119.1(6) . . ?
C69 C70 C71 121.6(6) . . ?
O7 C62 C63 115.2(5) . . ?
O7 C62 C61 122.5(5) . . ?
C61 C62 C63 122.3(5) . . ?
C26 C25 H25 117.6 . . ?
C24 C25 C26 124.9(6) . . ?
C24 C25 H25 117.6 . . ?
O8 C60 C59 115.4(5) . . ?
O8 C60 C61 125.2(5) . . ?
C61 C60 C59 119.4(5) . . ?
O9 C82 C83 125.7(6) . . ?
O9 C82 C81 117.6(6) . . ?
C83 C82 C81 116.6(6) . . ?
C16 C15 H15 119.6 . . ?
C14 C15 C16 120.8(7) . . ?
C14 C15 H15 119.6 . . ?
C28 C27 C26 121.7(6) . . ?
C36 C27 C26 119.1(6) . . ?
C36 C27 C28 119.1(6) . . ?
C63 C72 H72 119.4 . . ?
C71 C72 C63 121.1(6) . . ?
C71 C72 H72 119.4 . . ?
C12 C13 H13 120.1 . . ?
C12 C13 C14 119.8(7) . . ?
C14 C13 H13 120.1 . . ?
N4 C55 H55 118.2 . . ?
N4 C55 C56 123.6(6) . . ?
C56 C55 H55 118.2 . . ?
O10 C84 C83 125.1(6) . . ?
O10 C84 C81A 115.3(6) . . ?
C83 C84 C81A 119.5(6) . . ?
C44 C43 H43 117.4 . . ?
C42 C43 H43 117.4 . . ?
C42 C43 C44 125.3(6) . . ?
C23 C22 H22 119.6 . . ?
C21 C22 C23 120.8(7) . . ?
C21 C22 H22 119.6 . . ?
O2 C6 C5 113.8(5) . . ?
O2 C6 C7 125.1(6) . . ?
C7 C6 C5 121.1(5) . . ?
C59 C58 H58 120.3 . . ?
C59 C58 C57 119.4(6) . . ?
C57 C58 H58 120.3 . . ?
C62 C61 H61 117.6 . . ?
C60 C61 C62 124.8(5) . . ?
C60 C61 H61 117.6 . . ?
C28 C29 C30 122.0(6) . . ?
C28 C29 H29 119.0 . . ?
C30 C29 H29 119.0 . . ?
C55 C56 H56 120.5 . . ?
C57 C56 C55 118.9(6) . . ?
C57 C56 H56 120.5 . . ?
C15 C14 C13 120.6(7) . . ?
C15 C14 H14 119.7 . . ?
C13 C14 H14 119.7 . . ?
O5 C44 C43 123.0(6) . . ?
O5 C44 C45 116.9(6) . . ?
C43 C44 C45 120.0(6) . . ?
N1 C1 H1 118.3 . . ?
N1 C1 C2 123.5(7) . . ?
C2 C1 H1 118.3 . . ?
C70 C69 H69 119.9 . . ?
C68 C69 C70 120.2(7) . . ?
C68 C69 H69 119.9 . . ?
C36 C35 C30 118.1(6) . . ?
C36 C35 C34 123.6(7) . . ?
C34 C35 C30 118.3(7) . . ?
C65 C66 H66 120.1 . . ?
C67 C66 C65 119.9(7) . . ?
C67 C66 H66 120.1 . . ?
C39 C38 H38 120.5 . . ?
C39 C38 C37 119.0(7) . . ?
C37 C38 H38 120.5 . . ?
C9 C18 H18 119.8 . . ?
C17 C18 C9 120.4(7) . . ?
C17 C18 H18 119.8 . . ?
C4 C3 H3 120.7 . . ?
C2 C3 C4 118.6(7) . . ?
C2 C3 H3 120.7 . . ?
C58 C57 H57 120.8 . . ?
C56 C57 C58 118.3(7) . . ?
C56 C57 H57 120.8 . . ?
N3 C41 C40 120.5(6) . . ?
N3 C41 C42 115.3(6) . . ?
C40 C41 C42 124.3(6) . . ?
C80A C81A C84 119.9(6) . . ?
C49 C81A C84 122.2(6) . . ?
C49 C81A C80A 117.7(6) . . ?
N5A C81A C84 122.2(6) . . ?
N5A C81A C80A 117.7(6) . . ?
C70 C71 H71 119.8 . . ?
C72 C71 C70 120.3(6) . . ?
C72 C71 H71 119.8 . . ?
C80 C81 C82 117.8(7) . . ?
C95 C81 C82 121.0(7) . . ?
C95 C81 C80 121.2(7) . . ?
N6 C81 C82 121.0(7) . . ?
N6 C81 C80 121.2(7) . . ?
C1 C2 H2 120.7 . . ?
C3 C2 C1 118.5(7) . . ?
C3 C2 H2 120.7 . . ?
N2 C19 H19 118.1 . . ?
N2 C19 C20 123.7(7) . . ?
C20 C19 H19 118.1 . . ?
C27 C36 C35 122.9(6) . . ?
C27 C36 H36 118.5 . . ?
C35 C36 H36 118.5 . . ?
C74A C73A H73A 119.0 . . ?
C74A C73A H73B 119.0 . . ?
C49 C73A H73A 119.0 . . ?
C49 C73A C74A 122.0(8) . . ?
N5A C73A H73B 119.0 . . ?
N5A C73A C74A 122.0(8) . . ?
C69 C68 H68 119.3 . . ?
C69 C68 C67 121.5(7) . . ?
C67 C68 H68 119.3 . . ?
C19 C20 H20 120.9 . . ?
C19 C20 C21 118.1(7) . . ?
C21 C20 H20 120.9 . . ?
C41 C40 H40 119.8 . . ?
C39 C40 C41 120.5(8) . . ?
C39 C40 H40 119.8 . . ?
O6 C42 C43 123.0(6) . . ?
O6 C42 C41 115.4(6) . . ?
C43 C42 C41 121.4(6) . . ?
C38 C39 C40 118.9(8) . . ?
C38 C39 H39 120.5 . . ?
C40 C39 H39 120.5 . . ?
N3 C37 C38 121.4(7) . . ?
N3 C37 H37 119.3 . . ?
C38 C37 H37 119.3 . . ?
C30 C31 H31 119.4 . . ?
C32 C31 C30 121.2(7) . . ?
C32 C31 H31 119.4 . . ?
C32 C33 H33 119.9 . . ?
C34 C33 H33 119.9 . . ?
C34 C33 C32 120.2(8) . . ?
C78 C73 H73 119.6 . . ?
C46 C73 C78 117.1(9) . . ?
C95 C73 H73 119.6 . . ?
C95 C73 C78 120.8(8) . . ?
N6 C73 C78 120.8(8) . . ?
C22 C21 C20 118.2(7) . . ?
C22 C21 H21 120.9 . . ?
C20 C21 H21 120.9 . . ?
C66 C67 C68 120.0(7) . . ?
C66 C67 H67 120.0 . . ?
C68 C67 H67 120.0 . . ?
C31 C32 C33 120.6(8) . . ?
C31 C32 H32 119.7 . . ?
C33 C32 H32 119.7 . . ?
C81A C80A H80A 119.0 . . ?
C81A C80A C79A 122.1(8) . . ?
C79A C80A H80A 119.0 . . ?
C73A C74A H74A 120.2 . . ?
C73A C74A C79A 119.6(7) . . ?
C73A C74A C75A 127.4(10) . . ?
C79A C74A H74A 120.2 . . ?
C79A C74A C75A 112.5(11) . . ?
C54B C45 C44 119.4(8) . . ?
C46A C45 C44 118.3(11) . . ?
C46A C45 C54A 116.2(14) . . ?
C54A C45 C44 117.6(11) . . ?
C46B C45 C44 123.0(12) . . ?
C46B C45 C54B 110.4(12) . . ?
C35 C34 H34 119.2 . . ?
C33 C34 C35 121.5(8) . . ?
C33 C34 H34 119.2 . . ?
C81 C80 H80 120.1 . . ?
C79 C80 C81 119.7(8) . . ?
C79 C80 H80 120.1 . . ?
C16 C17 H17 119.2 . . ?
C18 C17 C16 121.5(7) . . ?
C18 C17 H17 119.2 . . ?
C73 C78 H78 120.3 . . ?
C79 C78 C73 119.5(8) . . ?
C79 C78 H78 120.3 . . ?
C79 C78 C50 116.2(12) . . ?
C50 C78 C73 124.1(11) . . ?
C45 C54B H54B 119.2 . . ?
C53B C54B C45 121.5(15) . . ?
C53B C54B H54B 119.2 . . ?
C80 C79 H79 119.7 . . ?
C78 C79 C80 120.5(9) . . ?
C78 C79 H79 119.7 . . ?
C80A C79A H79A 121.3 . . ?
C74A C79A C80A 117.4(9) . . ?
C74A C79A H79A 121.3 . . ?
C78A C79A C80A 116.2(14) . . ?
C78A C79A C74A 126.3(13) . . ?
C45 C46A H46A 122.9 . . ?
C47A C46A C45 114(3) . . ?
C47A C46A H46A 122.9 . . ?
C54B C53B H53B 118.2 . . ?
C54B C53B C52B 124(2) . . ?
C52B C53B H53B 118.2 . . ?
C49A C48A H48A 118.3 . . ?
C49A C48A C47A 123(3) . . ?
C47A C48A H48A 118.3 . . ?
C50B C49B H49B 121.6 . . ?
C50B C49B C48B 117(3) . . ?
C48B C49B H49B 121.6 . . ?
C49B C50B H50B 116.3 . . ?
C49B C50B C51B 127(3) . . ?
C51B C50B H50B 116.3 . . ?
C50B C51B H51B 122.6 . . ?
C50B C51B C52B 115(2) . . ?
C52B C51B H51B 122.6 . . ?
C51A C50A H50A 117.1 . . ?
C49A C50A H50A 117.1 . . ?
C49A C50A C51A 126(2) . . ?
C50A C51A H51A 121.1 . . ?
C50A C51A C52A 118(2) . . ?
C52A C51A H51A 121.1 . . ?
C48A C49A H49A 120.7 . . ?
C50A C49A C48A 119(2) . . ?
C50A C49A H49A 120.7 . . ?
C49B C48B H48B 119.9 . . ?
C1A C48B C49B 120(2) . . ?
C1A C48B H48B 119.9 . . ?
C54A C53A H53A 119.7 . . ?
C54A C53A C52A 121(3) . . ?
C52A C53A H53A 119.7 . . ?
C45 C54A H54A 119.1 . . ?
C53A C54A C45 122(2) . . ?
C53A C54A H54A 119.1 . . ?
C45 C46B H46B 118.2 . . ?
C45 C46B C1A 124(2) . . ?
C1A C46B H46B 118.2 . . ?
C47 C48 H48 121.2 . . ?
C47 C48 C50 117.6(12) . . ?
C50 C48 H48 121.2 . . ?
C73 C46 H46 121.2 . . ?
C73 C46 C47 117.7(11) . . ?
C47 C46 H46 121.2 . . ?
C48 C47 C46 123.1(13) . . ?
C48 C47 H47 118.5 . . ?
C46 C47 H47 118.5 . . ?
C78 C50 C48 116.6(11) . . ?
C78 C50 H50 121.7 . . ?
C48 C50 H50 121.7 . . ?
C74A C75A H75A 118.7 . . ?
C76A C75A C74A 122.6(17) . . ?
C76A C75A H75A 118.7 . . ?
C75A C76A H76A 117.7 . . ?
C75A C76A C77A 125(2) . . ?
C77A C76A H76A 117.7 . . ?
C79A C78A H78A 119.6 . . ?
C79A C78A C77A 121(2) . . ?
C77A C78A H78A 119.6 . . ?
C76A C77A C78A 112(2) . . ?
C76A C77A H77A 123.8 . . ?
C78A C77A H77A 123.8 . . ?
C81A C49 H49 119.4 . . ?
C73A C49 C81A 121.1(7) . . ?
C73A C49 H49 119.4 . . ?
C81A N5A H5A 119.4 . . ?
C73A N5A C81A 121.1(7) . . ?
C73A N5A H5A 119.4 . . ?
C81 C95 C73 118.2(8) . . ?
C81 C95 H95 120.9 . . ?
C73 C95 H95 120.9 . . ?
C81 N6 C73 118.2(8) . . ?
C81 N6 H6 120.9 . . ?
C73 N6 H6 120.9 . . ?
C46A C47A C48A 122(4) . . ?
C46A C47A C52A 127(3) . . ?
C52A C47A C48A 110(3) . . ?
C51B C52B C53B 124(2) . . ?
C51B C52B C1A 118.5(19) . . ?
C1A C52B C53B 117.1(18) . . ?
C53A C52A C51A 123(3) . . ?
C53A C52A C47A 114(3) . . ?
C47A C52A C51A 123(3) . . ?
C48B C1A C46B 121(3) . . ?
C48B C1A C52B 120.3(19) . . ?
C52B C1A C46B 115(2) . . ?

loop_
_geom_bond_atom_site_label_1
_geom_bond_atom_site_label_2
_geom_bond_distance
_geom_bond_site_symmetry_2
_geom_bond_publ_flag
Dy1 O2 2.339(4) . ?
Dy1 O8 2.303(4) . ?
Dy1 O1 2.321(4) . ?
Dy1 O7 2.296(4) . ?
Dy1 O6 2.372(4) . ?
Dy1 O3 2.281(4) . ?
Dy1 O4 2.435(4) . ?
Dy1 N3 2.524(6) . ?
Dy2 O2 2.371(4) . ?
Dy2 O10 2.276(4) . ?
Dy2 O6 2.441(4) . ?
Dy2 O4 2.438(4) . ?
Dy2 O5 2.369(4) . ?
Dy2 O9 2.368(4) . ?
Dy2 O11 2.402(5) . ?
Dy2 N1 2.614(5) . ?
Dy2 N2 2.593(6) . ?
O2 C6 1.285(7) . ?
O8 C60 1.274(7) . ?
O1 C8 1.253(7) . ?
O7 C62 1.277(7) . ?
O10 C84 1.276(8) . ?
O6 C42 1.306(8) . ?
O3 C26 1.260(7) . ?
O4 C24 1.287(7) . ?
O5 C44 1.258(8) . ?
O9 C82 1.238(8) . ?
O11 H11A 0.9539 . ?
O11 H11B 0.9612 . ?
N1 C5 1.361(8) . ?
N1 C1 1.336(8) . ?
N4 C59 1.338(8) . ?
N4 C55 1.355(8) . ?
C11 C10 1.411(8) . ?
C11 C16 1.422(9) . ?
C11 C12 1.408(9) . ?
N2 C23 1.339(9) . ?
N2 C19 1.328(9) . ?
C65 C64 1.425(9) . ?
C65 C70 1.407(9) . ?
C65 C66 1.411(9) . ?
C10 H10 0.9500 . ?
C10 C9 1.371(9) . ?
N3 C41 1.338(9) . ?
N3 C37 1.344(9) . ?
C64 H64 0.9500 . ?
C64 C63 1.345(8) . ?
C8 C9 1.487(8) . ?
C8 C7 1.443(9) . ?
C5 C4 1.371(9) . ?
C5 C6 1.504(8) . ?
C63 C62 1.496(8) . ?
C63 C72 1.449(9) . ?
C59 C60 1.497(8) . ?
C59 C58 1.381(9) . ?
C26 C25 1.400(9) . ?
C26 C27 1.485(9) . ?
C16 C15 1.400(9) . ?
C16 C17 1.431(10) . ?
C23 C24 1.496(8) . ?
C23 C22 1.377(9) . ?
C12 H12 0.9500 . ?
C12 C13 1.367(9) . ?
C28 H28 0.9500 . ?
C28 C27 1.425(9) . ?
C28 C29 1.355(9) . ?
C9 C18 1.416(9) . ?
C24 C25 1.377(9) . ?
C7 H7 0.9500 . ?
C7 C6 1.377(8) . ?
C83 H83 0.9500 . ?
C83 C82 1.431(10) . ?
C83 C84 1.380(10) . ?
C30 C29 1.409(10) . ?
C30 C35 1.427(9) . ?
C30 C31 1.425(10) . ?
C4 H4 0.9500 . ?
C4 C3 1.386(10) . ?
C70 C69 1.411(10) . ?
C70 C71 1.424(10) . ?
C62 C61 1.389(8) . ?
C25 H25 0.9500 . ?
C60 C61 1.389(8) . ?
C82 C81 1.495(10) . ?
C15 H15 0.9500 . ?
C15 C14 1.371(11) . ?
C27 C36 1.350(9) . ?
C72 H72 0.9500 . ?
C72 C71 1.357(9) . ?
C13 H13 0.9500 . ?
C13 C14 1.396(11) . ?
C55 H55 0.9500 . ?
C55 C56 1.382(10) . ?
C84 C81A 1.503(9) . ?
C43 H43 0.9500 . ?
C43 C44 1.417(10) . ?
C43 C42 1.362(9) . ?
C22 H22 0.9500 . ?
C22 C21 1.364(10) . ?
C58 H58 0.9500 . ?
C58 C57 1.390(9) . ?
C61 H61 0.9500 . ?
C29 H29 0.9500 . ?
C56 H56 0.9500 . ?
C56 C57 1.370(10) . ?
C14 H14 0.9500 . ?
C44 C45 1.504(10) . ?
C1 H1 0.9500 . ?
C1 C2 1.387(10) . ?
C69 H69 0.9500 . ?
C69 C68 1.340(11) . ?
C35 C36 1.397(9) . ?
C35 C34 1.404(11) . ?
C66 H66 0.9500 . ?
C66 C67 1.372(10) . ?
C38 H38 0.9500 . ?
C38 C39 1.362(12) . ?
C38 C37 1.382(11) . ?
C18 H18 0.9500 . ?
C18 C17 1.371(10) . ?
C3 H3 0.9500 . ?
C3 C2 1.372(10) . ?
C57 H57 0.9500 . ?
C41 C40 1.375(10) . ?
C41 C42 1.497(9) . ?
C81A C80A 1.380(11) . ?
C81A C49 1.367(10) . ?
C81A N5A 1.367(10) . ?
C71 H71 0.9500 . ?
C81 C80 1.403(10) . ?
C81 C95 1.362(10) . ?
C81 N6 1.362(10) . ?
C2 H2 0.9500 . ?
C19 H19 0.9500 . ?
C19 C20 1.377(10) . ?
C36 H36 0.9500 . ?
C73A H73A 0.9500 . ?
C73A H73B 0.9500 . ?
C73A C74A 1.358(13) . ?
C73A C49 1.347(10) . ?
C73A N5A 1.347(10) . ?
C68 H68 0.9500 . ?
C68 C67 1.398(12) . ?
C20 H20 0.9500 . ?
C20 C21 1.379(11) . ?
C40 H40 0.9500 . ?
C40 C39 1.367(11) . ?
C39 H39 0.9500 . ?
C37 H37 0.9500 . ?
C31 H31 0.9500 . ?
C31 C32 1.342(11) . ?
C33 H33 0.9500 . ?
C33 C32 1.398(12) . ?
C33 C34 1.360(11) . ?
C73 H73 0.9500 . ?
C73 C78 1.414(14) . ?
C73 C46 1.406(17) . ?
C73 C95 1.399(11) . ?
C73 N6 1.399(11) . ?
C21 H21 0.9500 . ?
C67 H67 0.9500 . ?
C32 H32 0.9500 . ?
C80A H80A 0.9500 . ?
C80A C79A 1.399(11) . ?
C74A H74A 0.9500 . ?
C74A C79A 1.393(13) . ?
C74A C75A 1.444(18) . ?
C45 C54B 1.412(17) . ?
C45 C46A 1.40(2) . ?
C45 C54A 1.41(2) . ?
C45 C46B 1.41(2) . ?
C34 H34 0.9500 . ?
C80 H80 0.9500 . ?
C80 C79 1.387(12) . ?
C17 H17 0.9500 . ?
C78 H78 0.9500 . ?
C78 C79 1.349(14) . ?
C78 C50 1.351(17) . ?
C54B H54B 0.9500 . ?
C54B C53B 1.31(3) . ?
C79 H79 0.9500 . ?
C79A H79A 0.9500 . ?
C79A C78A 1.36(3) . ?
C46A H46A 0.9500 . ?
C46A C47A 1.32(5) . ?
C53B H53B 0.9500 . ?
C53B C52B 1.42(3) . ?
C48A H48A 0.9500 . ?
C48A C49A 1.44(3) . ?
C48A C47A 1.52(4) . ?
C49B H49B 0.9500 . ?
C49B C50B 1.29(3) . ?
C49B C48B 1.39(3) . ?
C50B H50B 0.9500 . ?
C50B C51B 1.38(3) . ?
C51B H51B 0.9500 . ?
C51B C52B 1.40(3) . ?
C50A H50A 0.9500 . ?
C50A C51A 1.33(3) . ?
C50A C49A 1.32(3) . ?
C51A H51A 0.9500 . ?
C51A C52A 1.50(3) . ?
C49A H49A 0.9500 . ?
C48B H48B 0.9500 . ?
C48B C1A 1.34(3) . ?
C53A H53A 0.9500 . ?
C53A C54A 1.36(3) . ?
C53A C52A 1.36(4) . ?
C54A H54A 0.9500 . ?
C46B H46B 0.9500 . ?
C46B C1A 1.42(4) . ?
C48 H48 0.9500 . ?
C48 C47 1.32(2) . ?
C48 C50 1.51(2) . ?
C46 H46 0.9500 . ?
C46 C47 1.45(2) . ?
C47 H47 0.9500 . ?
C50 H50 0.9500 . ?
C75A H75A 0.9500 . ?
C75A C76A 1.34(3) . ?
C76A H76A 0.9500 . ?
C76A C77A 1.43(3) . ?
C78A H78A 0.9500 . ?
C78A C77A 1.46(3) . ?
C77A H77A 0.9500 . ?
C49 H49 0.9500 . ?
N5A H5A 0.8800 . ?
C95 H95 0.9500 . ?
N6 H6 0.8800 . ?
C47A C52A 1.45(5) . ?
C52B C1A 1.41(4) . ?

loop_
_geom_torsion_atom_site_label_1
_geom_torsion_atom_site_label_2
_geom_torsion_atom_site_label_3
_geom_torsion_atom_site_label_4
_geom_torsion
_geom_torsion_site_symmetry_1
_geom_torsion_site_symmetry_2
_geom_torsion_site_symmetry_3
_geom_torsion_site_symmetry_4
_geom_torsion_publ_flag
Dy1 O2 C6 C5 -144.0(4) . . . . ?
Dy1 O2 C6 C7 34.0(9) . . . . ?
Dy1 O8 C60 C59 165.5(4) . . . . ?
Dy1 O8 C60 C61 -13.4(9) . . . . ?
Dy1 O1 C8 C9 156.6(4) . . . . ?
Dy1 O1 C8 C7 -21.7(8) . . . . ?
Dy1 O7 C62 C63 -146.4(4) . . . . ?
Dy1 O7 C62 C61 32.7(9) . . . . ?
Dy1 O6 C42 C43 170.4(6) . . . . ?
Dy1 O6 C42 C41 -6.0(8) . . . . ?
Dy1 O3 C26 C25 -17.5(11) . . . . ?
Dy1 O3 C26 C27 163.9(5) . . . . ?
Dy1 O4 C24 C23 -168.2(4) . . . . ?
Dy1 O4 C24 C25 12.4(9) . . . . ?
Dy1 N3 C41 C40 -178.1(7) . . . . ?
Dy1 N3 C41 C42 0.9(8) . . . . ?
Dy1 N3 C37 C38 173.1(6) . . . . ?
Dy2 O2 C6 C5 31.0(7) . . . . ?
Dy2 O2 C6 C7 -151.0(5) . . . . ?
Dy2 O10 C84 C83 15.8(11) . . . . ?
Dy2 O10 C84 C81A -163.0(4) . . . . ?
Dy2 O6 C42 C43 -23.2(10) . . . . ?
Dy2 O6 C42 C41 160.5(4) . . . . ?
Dy2 O4 C24 C23 10.5(7) . . . . ?
Dy2 O4 C24 C25 -168.9(5) . . . . ?
Dy2 O5 C44 C43 23.5(11) . . . . ?
Dy2 O5 C44 C45 -159.4(5) . . . . ?
Dy2 O9 C82 C83 -2.9(11) . . . . ?
Dy2 O9 C82 C81 173.1(4) . . . . ?
Dy2 N1 C5 C4 169.1(5) . . . . ?
Dy2 N1 C5 C6 -13.1(6) . . . . ?
Dy2 N1 C1 C2 -170.7(5) . . . . ?
Dy2 N2 C23 C24 0.0(8) . . . . ?
Dy2 N2 C23 C22 -175.7(5) . . . . ?
Dy2 N2 C19 C20 175.1(7) . . . . ?
O8 C60 C61 C62 -1.5(10) . . . . ?
O1 C8 C9 C10 -11.4(8) . . . . ?
O1 C8 C9 C18 169.3(6) . . . . ?
O1 C8 C7 C6 -9.1(9) . . . . ?
O7 C62 C61 C60 -7.8(10) . . . . ?
O10 C84 C81A C80A 4.2(10) . . . . ?
O10 C84 C81A C49 179.8(7) . . . . ?
O10 C84 C81A N5A 179.8(7) . . . . ?
O3 C26 C25 C24 1.5(11) . . . . ?
O3 C26 C27 C28 -163.1(6) . . . . ?
O3 C26 C27 C36 13.8(9) . . . . ?
O4 C24 C25 C26 -0.5(10) . . . . ?
O5 C44 C45 C54B -19.7(15) . . . . ?
O5 C44 C45 C46A 160.3(12) . . . . ?
O5 C44 C45 C54A 12.4(15) . . . . ?
O5 C44 C45 C46B -167.1(11) . . . . ?
O9 C82 C81 C80 -27.2(11) . . . . ?
O9 C82 C81 C95 155.5(7) . . . . ?
O9 C82 C81 N6 155.5(7) . . . . ?
N1 C5 C4 C3 2.7(10) . . . . ?
N1 C5 C6 O2 -8.2(7) . . . . ?
N1 C5 C6 C7 173.7(6) . . . . ?
N1 C1 C2 C3 2.6(11) . . . . ?
N4 C59 C60 O8 149.8(5) . . . . ?
N4 C59 C60 C61 -31.2(8) . . . . ?
N4 C59 C58 C57 -2.8(10) . . . . ?
N4 C55 C56 C57 -1.3(12) . . . . ?
C11 C10 C9 C8 -175.8(5) . . . . ?
C11 C10 C9 C18 3.6(9) . . . . ?
C11 C16 C15 C14 1.3(11) . . . . ?
C11 C16 C17 C18 2.5(12) . . . . ?
C11 C12 C13 C14 0.5(10) . . . . ?
N2 C23 C24 O4 -6.2(8) . . . . ?
N2 C23 C24 C25 173.3(6) . . . . ?
N2 C23 C22 C21 -0.5(11) . . . . ?
N2 C19 C20 C21 1.6(14) . . . . ?
C65 C64 C63 C62 -176.5(6) . . . . ?
C65 C64 C63 C72 -1.0(9) . . . . ?
C65 C70 C69 C68 0.5(11) . . . . ?
C65 C70 C71 C72 0.8(10) . . . . ?
C65 C66 C67 C68 2.2(12) . . . . ?
C10 C11 C16 C15 175.2(6) . . . . ?
C10 C11 C16 C17 -1.2(10) . . . . ?
C10 C11 C12 C13 -176.0(6) . . . . ?
C10 C9 C18 C17 -2.2(10) . . . . ?
N3 C41 C40 C39 2.7(15) . . . . ?
N3 C41 C42 O6 2.9(9) . . . . ?
N3 C41 C42 C43 -173.5(7) . . . . ?
C64 C65 C70 C69 178.0(6) . . . . ?
C64 C65 C70 C71 -0.4(9) . . . . ?
C64 C65 C66 C67 -179.3(7) . . . . ?
C64 C63 C62 O7 -174.3(6) . . . . ?
C64 C63 C62 C61 6.6(9) . . . . ?
C64 C63 C72 C71 1.4(9) . . . . ?
C8 C9 C18 C17 177.1(7) . . . . ?
C8 C7 C6 O2 2.0(10) . . . . ?
C8 C7 C6 C5 179.8(5) . . . . ?
C5 N1 C1 C2 -1.6(10) . . . . ?
C5 C4 C3 C2 -1.6(11) . . . . ?
C63 C62 C61 C60 171.2(6) . . . . ?
C63 C72 C71 C70 -1.3(10) . . . . ?
C59 N4 C55 C56 -1.3(10) . . . . ?
C59 C60 C61 C62 179.6(6) . . . . ?
C59 C58 C57 C56 0.0(11) . . . . ?
C26 C27 C36 C35 -179.6(6) . . . . ?
C16 C11 C10 C9 -1.9(9) . . . . ?
C16 C11 C12 C13 1.7(9) . . . . ?
C16 C15 C14 C13 0.9(11) . . . . ?
C23 N2 C19 C20 -3.9(13) . . . . ?
C23 C24 C25 C26 -179.9(6) . . . . ?
C23 C22 C21 C20 -1.7(12) . . . . ?
C12 C11 C10 C9 175.8(6) . . . . ?
C12 C11 C16 C15 -2.6(10) . . . . ?
C12 C11 C16 C17 -178.9(6) . . . . ?
C12 C13 C14 C15 -1.9(11) . . . . ?
C28 C27 C36 C35 -2.7(11) . . . . ?
C9 C8 C7 C6 172.7(6) . . . . ?
C9 C18 C17 C16 -0.8(12) . . . . ?
C24 C23 C22 C21 -175.9(7) . . . . ?
C7 C8 C9 C10 166.9(5) . . . . ?
C7 C8 C9 C18 -12.5(9) . . . . ?
C83 C82 C81 C80 149.2(7) . . . . ?
C83 C82 C81 C95 -28.1(10) . . . . ?
C83 C82 C81 N6 -28.1(10) . . . . ?
C83 C84 C81A C80A -174.7(8) . . . . ?
C83 C84 C81A C49 1.0(10) . . . . ?
C83 C84 C81A N5A 1.0(10) . . . . ?
C30 C35 C36 C27 3.5(11) . . . . ?
C30 C35 C34 C33 -1.0(14) . . . . ?
C30 C31 C32 C33 -0.9(12) . . . . ?
C4 C5 C6 O2 169.5(6) . . . . ?
C4 C5 C6 C7 -8.6(9) . . . . ?
C4 C3 C2 C1 -0.9(11) . . . . ?
C70 C65 C64 C63 0.6(9) . . . . ?
C70 C65 C66 C67 -1.3(10) . . . . ?
C70 C69 C68 C67 0.4(13) . . . . ?
C62 C63 C72 C71 177.2(6) . . . . ?
C25 C26 C27 C28 18.3(10) . . . . ?
C25 C26 C27 C36 -164.8(6) . . . . ?
C60 C59 C58 C57 176.1(6) . . . . ?
C82 C83 C84 O10 -4.1(11) . . . . ?
C82 C83 C84 C81A 174.6(6) . . . . ?
C82 C81 C80 C79 -175.3(9) . . . . ?
C82 C81 C95 C73 175.6(8) . . . . ?
C82 C81 N6 C73 175.6(8) . . . . ?
C15 C16 C17 C18 -173.7(8) . . . . ?
C27 C26 C25 C24 -180.0(6) . . . . ?
C27 C28 C29 C30 0.9(10) . . . . ?
C72 C63 C62 O7 10.1(8) . . . . ?
C72 C63 C62 C61 -169.0(6) . . . . ?
C55 N4 C59 C60 -175.5(6) . . . . ?
C55 N4 C59 C58 3.3(9) . . . . ?
C55 C56 C57 C58 1.9(11) . . . . ?
C84 C83 C82 O9 -1.8(11) . . . . ?
C84 C83 C82 C81 -177.9(7) . . . . ?
C84 C81A C80A C79A 177.9(8) . . . . ?
C84 C81A C49 C73A -179.4(7) . . . . ?
C84 C81A N5A C73A -179.4(7) . . . . ?
C43 C44 C45 C54B 157.5(12) . . . . ?
C43 C44 C45 C46A -22.6(16) . . . . ?
C43 C44 C45 C54A -170.4(12) . . . . ?
C43 C44 C45 C46B 10.1(16) . . . . ?
C22 C23 C24 O4 169.4(6) . . . . ?
C22 C23 C24 C25 -11.1(10) . . . . ?
C6 C5 C4 C3 -174.9(6) . . . . ?
C58 C59 C60 O8 -29.1(8) . . . . ?
C58 C59 C60 C61 149.9(6) . . . . ?
C29 C28 C27 C26 177.3(6) . . . . ?
C29 C28 C27 C36 0.4(10) . . . . ?
C29 C30 C35 C36 -2.1(10) . . . . ?
C29 C30 C35 C34 179.1(7) . . . . ?
C29 C30 C31 C32 -178.2(7) . . . . ?
C44 C43 C42 O6 -6.5(13) . . . . ?
C44 C43 C42 C41 169.6(7) . . . . ?
C44 C45 C54B C53B -178.6(19) . . . . ?
C44 C45 C46A C47A -176(2) . . . . ?
C44 C45 C54A C53A 176(2) . . . . ?
C44 C45 C46B C1A -175.6(18) . . . . ?
C1 N1 C5 C4 -1.1(9) . . . . ?
C1 N1 C5 C6 176.7(5) . . . . ?
C69 C70 C71 C72 -177.5(7) . . . . ?
C69 C68 C67 C66 -1.8(14) . . . . ?
C35 C30 C29 C28 0.0(10) . . . . ?
C35 C30 C31 C32 1.6(10) . . . . ?
C66 C65 C64 C63 178.6(6) . . . . ?
C66 C65 C70 C69 -0.1(10) . . . . ?
C66 C65 C70 C71 -178.5(6) . . . . ?
C41 N3 C37 C38 -6.2(11) . . . . ?
C41 C40 C39 C38 -1.8(17) . . . . ?
C81A C80A C79A C74A 0.8(16) . . . . ?
C81A C80A C79A C78A -177.1(14) . . . . ?
C71 C70 C69 C68 178.9(7) . . . . ?
C81 C80 C79 C78 -1.2(17) . . . . ?
C19 N2 C23 C24 179.0(7) . . . . ?
C19 N2 C23 C22 3.3(11) . . . . ?
C19 C20 C21 C22 1.3(13) . . . . ?
C36 C35 C34 C33 -179.7(9) . . . . ?
C73A C74A C79A C80A -2.0(16) . . . . ?
C73A C74A C79A C78A 175.6(16) . . . . ?
C73A C74A C75A C76A -173.7(15) . . . . ?
C40 C41 C42 O6 -178.1(8) . . . . ?
C40 C41 C42 C43 5.5(12) . . . . ?
C42 C43 C44 O5 7.5(13) . . . . ?
C42 C43 C44 C45 -169.5(8) . . . . ?
C42 C41 C40 C39 -176.1(9) . . . . ?
C39 C38 C37 N3 7.1(13) . . . . ?
C37 N3 C41 C40 1.2(11) . . . . ?
C37 N3 C41 C42 -179.8(6) . . . . ?
C37 C38 C39 C40 -3.0(15) . . . . ?
C31 C30 C29 C28 179.7(6) . . . . ?
C31 C30 C35 C36 178.1(6) . . . . ?
C31 C30 C35 C34 -0.6(10) . . . . ?
C73 C78 C79 C80 0.0(18) . . . . ?
C73 C78 C50 C48 -10(3) . . . . ?
C73 C46 C47 C48 -9(4) . . . . ?
C32 C33 C34 C35 1.7(16) . . . . ?
C80A C81A C49 C73A -3.6(12) . . . . ?
C80A C81A N5A C73A -3.6(12) . . . . ?
C80A C79A C78A C77A 170.6(17) . . . . ?
C74A C73A C49 C81A 2.5(14) . . . . ?
C74A C73A N5A C81A 2.5(14) . . . . ?
C74A C79A C78A C77A -7(3) . . . . ?
C74A C75A C76A C77A 5(3) . . . . ?
C45 C54B C53B C52B 15(4) . . . . ?
C45 C46A C47A C48A -171(3) . . . . ?
C45 C46A C47A C52A 16(5) . . . . ?
C45 C46B C1A C48B 174(2) . . . . ?
C45 C46B C1A C52B -27(4) . . . . ?
C34 C35 C36 C27 -177.8(8) . . . . ?
C34 C33 C32 C31 -0.8(15) . . . . ?
C80 C81 C95 C73 -1.6(13) . . . . ?
C80 C81 N6 C73 -1.6(13) . . . . ?
C17 C16 C15 C14 177.5(7) . . . . ?
C78 C73 C46 C47 -9(2) . . . . ?
C78 C73 C95 C81 0.4(14) . . . . ?
C78 C73 N6 C81 0.4(14) . . . . ?
C54B C45 C46B C1A 34(3) . . . . ?
C54B C53B C52B C51B 179(2) . . . . ?
C54B C53B C52B C1A -6(4) . . . . ?
C79 C78 C50 C48 176.0(16) . . . . ?
C79A C74A C75A C76A -2(2) . . . . ?
C79A C78A C77A C76A 9(3) . . . . ?
C46A C45 C54A C53A 27(3) . . . . ?
C46A C47A C52A C51A 177(3) . . . . ?
C46A C47A C52A C53A 0(6) . . . . ?
C53B C52B C1A C48B 170(3) . . . . ?
C53B C52B C1A C46B 11(4) . . . . ?
C48A C47A C52A C51A 3(5) . . . . ?
C48A C47A C52A C53A -174(3) . . . . ?
C49B C50B C51B C52B -7(5) . . . . ?
C49B C48B C1A C46B 172(2) . . . . ?
C49B C48B C1A C52B 14(5) . . . . ?
C50B C49B C48B C1A -10(4) . . . . ?
C50B C51B C52B C53B -175(3) . . . . ?
C50B C51B C52B C1A 10(4) . . . . ?
C51B C52B C1A C48B -14(5) . . . . ?
C51B C52B C1A C46B -173(2) . . . . ?
C50A C51A C52A C53A -177(3) . . . . ?
C50A C51A C52A C47A 6(4) . . . . ?
C51A C50A C49A C48A 5(4) . . . . ?
C49A C48A C47A C46A 176(3) . . . . ?
C49A C48A C47A C52A -9(4) . . . . ?
C49A C50A C51A C52A -11(4) . . . . ?
C48B C49B C50B C51B 7(5) . . . . ?
C54A C45 C46A C47A -28(3) . . . . ?
C54A C53A C52A C51A 180(2) . . . . ?
C54A C53A C52A C47A -3(5) . . . . ?
C46B C45 C54B C53B -27(3) . . . . ?
C46 C73 C78 C79 -167.2(14) . . . . ?
C46 C73 C78 C50 19(2) . . . . ?
C47 C48 C50 C78 -9(3) . . . . ?
C50 C78 C79 C80 174.4(14) . . . . ?
C50 C48 C47 C46 18(4) . . . . ?
C75A C74A C79A C80A -174.4(11) . . . . ?
C75A C74A C79A C78A 3(2) . . . . ?
C75A C76A C77A C78A -8(3) . . . . ?
C49 C81A C80A C79A 2.0(14) . . . . ?
C49 C73A C74A C79A 0.5(16) . . . . ?
N5A C81A C80A C79A 2.0(14) . . . . ?
N5A C73A C74A C79A 0.5(16) . . . . ?
C95 C81 C80 C79 2.0(14) . . . . ?
C95 C73 C78 C79 0.4(17) . . . . ?
N6 C81 C80 C79 2.0(14) . . . . ?
N6 C73 C78 C79 0.4(17) . . . . ?
C47A C48A C49A C50A 6(4) . . . . ?
C52A C53A C54A C45 -10(4) . . . . ?

loop_
_exptl_oxdiff_crystal_face_indexfrac_h
_exptl_oxdiff_crystal_face_indexfrac_k
_exptl_oxdiff_crystal_face_indexfrac_l
_exptl_oxdiff_crystal_face_x
_exptl_oxdiff_crystal_face_y
_exptl_oxdiff_crystal_face_z
-0.9989 -0.0006 -0.0036 -0.1334 0.0025 -0.0826
0.9989 0.0006 0.0036 0.1334 -0.0025 0.0826
-0.0001 -0.9995 -0.0000 0.0243 -0.0025 -0.0395
0.0001 0.9995 0.0000 -0.0243 0.0025 0.0395
-0.0004 -0.0003 1.0009 0.0070 -0.0588 0.0080
0.0004 0.0003 -1.0009 -0.0070 0.0588 -0.0080

loop_
_smtbx_masks_void_nr
_smtbx_masks_void_average_x
_smtbx_masks_void_average_y
_smtbx_masks_void_average_z
_smtbx_masks_void_volume
_smtbx_masks_void_count_electrons
_smtbx_masks_void_content
1 -0.058 0.000 0.500 808.5 213.0 '12 Cl-'
2 0.122 0.500 0.000 808.5 213.0 '12 Cl-'
